data_4341903
loop_
_publ_author_name
'Smetana, Volodymyr'
'Steinberg, Simon'
'Card, Nathan'
'Mudring, Anja-Verena'
'Miller, Gordon J.'

_publ_section_title
;
 Crystal Structure and Bonding in BaAu5Ga2 and AeAu4+xGa3-x (Ae = Ba and
 Eu): Hexagonal Diamond-Type Au Frameworks and Remarkable Cation/Anion
 Partitioning in the Ae-Au-Ga Systems.
;
_journal_issue 3
_journal_name_full 'Inorganic chemistry'
_journal_page_first 1010
_journal_page_last 1018
_journal_paper_doi 10.1021/ic502402y
_journal_volume 54
_journal_year 2015
_chemical_formula_sum 'Au4.51 Ba1.04 Ga2.37'
_chemical_formula_weight 1195.96
_chemical_name_systematic
; 
 ? 
;
_space_group_IT_number 189
_symmetry_cell_setting hexagonal
_symmetry_space_group_name_Hall 'P -6 -2'
_symmetry_space_group_name_H-M 'P -6 2 m'
_atom_sites_solution_primary direct
_atom_sites_solution_secondary difmap
_audit_creation_method SHELXL-97
_cell_angle_alpha 90.00
_cell_angle_beta 90.00
_cell_angle_gamma 120.00
_cell_formula_units_Z 3
_cell_length_a 8.7892(4)
_cell_length_b 8.7892(4)
_cell_length_c 7.2124(3)
_cell_measurement_reflns_used 4273
_cell_measurement_temperature 296(2)
_cell_measurement_theta_max 28.45
_cell_measurement_theta_min 2.68
_cell_volume 482.51(4)
_computing_structure_refinement 'SHELXL-97 (Sheldrick, 1997)'
_computing_structure_solution 'SHELXS-97 (Sheldrick, 1990)'
_diffrn_ambient_temperature 296(2)
_diffrn_measured_fraction_theta_full 0.986
_diffrn_measured_fraction_theta_max 0.986
_diffrn_measurement_device_type 'Bruker CCD'
_diffrn_measurement_method w-scan
_diffrn_radiation_monochromator graphite
_diffrn_radiation_source 'fine-focus sealed tube'
_diffrn_radiation_type MoK\a
_diffrn_radiation_wavelength 0.71073
_diffrn_reflns_av_R_equivalents 0.0697
_diffrn_reflns_av_sigmaI/netI 0.0351
_diffrn_reflns_limit_h_max 11
_diffrn_reflns_limit_h_min -11
_diffrn_reflns_limit_k_max 11
_diffrn_reflns_limit_k_min -11
_diffrn_reflns_limit_l_max 9
_diffrn_reflns_limit_l_min -9
_diffrn_reflns_number 4273
_diffrn_reflns_theta_full 28.45
_diffrn_reflns_theta_max 28.45
_diffrn_reflns_theta_min 2.68
_exptl_absorpt_coefficient_mu 118.252
_exptl_absorpt_correction_T_max 0.14
_exptl_absorpt_correction_T_min 0.06
_exptl_absorpt_correction_type empirical
_exptl_crystal_colour colorless
_exptl_crystal_density_diffrn 12.348
_exptl_crystal_density_method 'not measured'
_exptl_crystal_description 'irregular fragment'
_exptl_crystal_F_000 1464
_exptl_crystal_size_max 0.06
_exptl_crystal_size_mid 0.05
_exptl_crystal_size_min 0.03
_refine_diff_density_max 1.756
_refine_diff_density_min -2.821
_refine_diff_density_rms 0.545
_refine_ls_abs_structure_details 'Flack H D (1983), Acta Cryst. A39, 876-881'
_refine_ls_abs_structure_Flack 0.0(6)
_refine_ls_extinction_method none
_refine_ls_goodness_of_fit_ref 1.119
_refine_ls_matrix_type full
_refine_ls_number_parameters 38
_refine_ls_number_reflns 477
_refine_ls_number_restraints 0
_refine_ls_restrained_S_all 1.119
_refine_ls_R_factor_all 0.0313
_refine_ls_R_factor_gt 0.0289
_refine_ls_shift/su_max 0.000
_refine_ls_shift/su_mean 0.000
_refine_ls_structure_factor_coef Fsqd
_refine_ls_weighting_details 'calc w=1/[\s^2^(Fo^2^)+(0.0237P)^2^+6.5482P] where P=(Fo^2^+2Fc^2^)/3'
_refine_ls_weighting_scheme calc
_refine_ls_wR_factor_gt 0.0616
_refine_ls_wR_factor_ref 0.0627
_reflns_number_gt 444
_reflns_number_total 477
_reflns_threshold_expression >2sigma(I)
_cod_data_source_file ic502402y_si_002.cif
_cod_data_source_block Ba1.04Au4.51Ga2.37
_cod_depositor_comments 'Adding full bibliography for 4341895--4341903.cif.'
_cod_original_sg_symbol_H-M P-62m
_cod_database_code 4341903

loop_
_symmetry_equiv_pos_as_xyz
'x, y, z'
'-y, x-y, z'
'-x+y, -x, z'
'x, y, -z'
'-y, x-y, -z'
'-x+y, -x, -z'
'y, x, -z'
'x-y, -y, -z'
'-x, -x+y, -z'
'y, x, z'
'x-y, -y, z'
'-x, -x+y, z'

loop_
_atom_site_label
_atom_site_type_symbol
_atom_site_fract_x
_atom_site_fract_y
_atom_site_fract_z
_atom_site_U_iso_or_equiv
_atom_site_adp_type
_atom_site_occupancy
_atom_site_symmetry_multiplicity
_atom_site_calc_flag
_atom_site_refinement_flags
Ba1 Ba 0.0000 0.0000 0.0000 0.0127(7) Uani 1 12 d S
Ba2 Ba 0.3333 0.6667 0.5000 0.0129(7) Uani 0.926(10) 6 d SP
Au0 Au 0.478(3) 0.633(3) 0.5000 0.0129(7) Uani 0.025(4) 2 d SP
Ga0 Ga 0.478(3) 0.633(3) 0.5000 0.0129(7) Uani 0.035(4) 2 d SP
Au1 Au 0.70127(10) 0.0000 0.29855(12) 0.0182(3) Uani 1 2 d S
Au2 Au 0.36249(10) 0.0000 0.20517(12) 0.0180(3) Uani 0.946(11) 2 d SP
Ga2 Ga 0.36249(10) 0.0000 0.20517(12) 0.0180(3) Uani 0.054(11) 2 d SP
Ba3 Ba 0.3333 0.6667 0.0000 0.012(5) Uani 0.132(9) 6 d SP
Au3 Au 0.3146(3) 0.4923(4) 0.0000 0.0250(7) Uani 0.215(6) 2 d SP
Ga3 Ga 0.3146(3) 0.4923(4) 0.0000 0.0250(7) Uani 0.665(6) 2 d SP
Au4 Au 0.1904(4) 0.0000 0.5000 0.0220(11) Uani 0.133(8) 4 d SP
Ga4 Ga 0.1904(4) 0.0000 0.5000 0.0220(11) Uani 0.867(8) 4 d SP

loop_
_atom_site_aniso_label
_atom_site_aniso_U_11
_atom_site_aniso_U_22
_atom_site_aniso_U_33
_atom_site_aniso_U_23
_atom_site_aniso_U_13
_atom_site_aniso_U_12
Ba1 0.0121(9) 0.0121(9) 0.0140(15) 0.000 0.000 0.0060(5)
Ba2 0.0095(8) 0.0095(8) 0.0197(14) 0.000 0.000 0.0048(4)
Au0 0.0095(8) 0.0095(8) 0.0197(14) 0.000 0.000 0.0048(4)
Ga0 0.0095(8) 0.0095(8) 0.0197(14) 0.000 0.000 0.0048(4)
Au1 0.0205(4) 0.0247(5) 0.0108(4) 0.000 -0.0002(3) 0.0124(3)
Au2 0.0188(4) 0.0251(5) 0.0121(5) 0.000 0.0031(3) 0.0126(3)
Ga2 0.0188(4) 0.0251(5) 0.0121(5) 0.000 0.0031(3) 0.0126(3)
Ba3 0.002(5) 0.002(5) 0.033(10) 0.000 0.000 0.001(3)
Au3 0.0212(11) 0.0340(13) 0.0149(11) 0.000 0.000 0.0101(9)
Ga3 0.0212(11) 0.0340(13) 0.0149(11) 0.000 0.000 0.0101(9)
Au4 0.0339(17) 0.0140(15) 0.0115(15) 0.000 0.000 0.0070(8)
Ga4 0.0339(17) 0.0140(15) 0.0115(15) 0.000 0.000 0.0070(8)

loop_
_atom_type_symbol
_atom_type_description
_atom_type_scat_dispersion_real
_atom_type_scat_dispersion_imag
_atom_type_scat_source
Ga Ga 0.2307 1.6083 'International Tables Vol C Tables 4.2.6.8 and 6.1.1.4'
Ba Ba -0.3244 2.2819 'International Tables Vol C Tables 4.2.6.8 and 6.1.1.4'
Au Au -2.0133 8.8022 'International Tables Vol C Tables 4.2.6.8 and 6.1.1.4'

loop_
_geom_angle_atom_site_label_1
_geom_angle_atom_site_label_2
_geom_angle_atom_site_label_3
_geom_angle
_geom_angle_site_symmetry_1
_geom_angle_site_symmetry_3
Au1 Ba1 Au1 134.512(11) 3_665 4_455
Au1 Ba1 Au1 134.512(11) 3_665 5_545
Au1 Ba1 Au1 84.08(2) 4_455 5_545
Au1 Ba1 Au1 84.08(2) 3_665 1_455
Au1 Ba1 Au1 78.71(3) 4_455 1_455
Au1 Ba1 Au1 134.512(11) 5_545 1_455
Au1 Ba1 Au1 78.71(3) 3_665 6_665
Au1 Ba1 Au1 84.08(2) 4_455 6_665
Au1 Ba1 Au1 84.08(2) 5_545 6_665
Au1 Ba1 Au1 134.512(11) 1_455 6_665
Au1 Ba1 Au1 84.08(2) 3_665 2_545
Au1 Ba1 Au1 134.512(11) 4_455 2_545
Au1 Ba1 Au1 78.71(3) 5_545 2_545
Au1 Ba1 Au1 84.08(2) 1_455 2_545
Au1 Ba1 Au1 134.512(11) 6_665 2_545
Au1 Ba1 Ga2 165.558(17) 3_665 6
Au1 Ba1 Ga2 51.847(8) 4_455 6
Au1 Ba1 Ga2 51.847(8) 5_545 6
Au1 Ba1 Ga2 85.209(18) 1_455 6
Au1 Ba1 Ga2 115.73(3) 6_665 6
Au1 Ba1 Ga2 85.209(18) 2_545 6
Au1 Ba1 Au2 165.558(17) 3_665 6
Au1 Ba1 Au2 51.847(8) 4_455 6
Au1 Ba1 Au2 51.847(8) 5_545 6
Au1 Ba1 Au2 85.209(18) 1_455 6
Au1 Ba1 Au2 115.73(3) 6_665 6
Au1 Ba1 Au2 85.209(18) 2_545 6
Ga2 Ba1 Au2 0.00(3) 6 6
Au1 Ba1 Ga2 51.847(8) 3_665 2
Au1 Ba1 Ga2 85.209(18) 4_455 2
Au1 Ba1 Ga2 165.558(17) 5_545 2
Au1 Ba1 Ga2 51.847(9) 1_455 2
Au1 Ba1 Ga2 85.209(18) 6_665 2
Au1 Ba1 Ga2 115.73(3) 2_545 2
Ga2 Ba1 Ga2 126.066(7) 6 2
Au2 Ba1 Ga2 126.066(7) 6 2
Au1 Ba1 Au2 51.847(8) 3_665 .
Au1 Ba1 Au2 165.558(17) 4_455 .
Au1 Ba1 Au2 85.209(18) 5_545 .
Au1 Ba1 Au2 115.73(3) 1_455 .
Au1 Ba1 Au2 85.209(18) 6_665 .
Au1 Ba1 Au2 51.847(8) 2_545 .
Ga2 Ba1 Au2 126.066(7) 6 .
Au2 Ba1 Au2 126.066(7) 6 .
Ga2 Ba1 Au2 103.523(18) 2 .
Au1 Ba1 Au2 51.847(8) 3_665 2
Au1 Ba1 Au2 85.209(18) 4_455 2
Au1 Ba1 Au2 165.558(17) 5_545 2
Au1 Ba1 Au2 51.847(9) 1_455 2
Au1 Ba1 Au2 85.209(18) 6_665 2
Au1 Ba1 Au2 115.73(3) 2_545 2
Ga2 Ba1 Au2 126.066(7) 6 2
Au2 Ba1 Au2 126.066(7) 6 2
Ga2 Ba1 Au2 0.00(3) 2 2
Au2 Ba1 Au2 103.523(18) . 2
Ga0 Ba2 Au0 0.0(17) 2_665 2_665
Ga0 Ba2 Ga0 120.000(6) 2_665 3_565
Au0 Ba2 Ga0 120.000(6) 2_665 3_565
Ga0 Ba2 Au0 120.000(6) 2_665 3_565
Au0 Ba2 Au0 120.000(6) 2_665 3_565
Ga0 Ba2 Au0 0(3) 3_565 3_565
Ga0 Ba2 Au0 120.000(12) 2_665 .
Au0 Ba2 Au0 120.000(12) 2_665 .
Ga0 Ba2 Au0 120.000(7) 3_565 .
Au0 Ba2 Au0 120.000(7) 3_565 .
Ga0 Ba2 Au1 67.8(8) 2_665 2
Au0 Ba2 Au1 67.8(8) 2_665 2
Ga0 Ba2 Au1 58.4(7) 3_565 2
Au0 Ba2 Au1 58.4(7) 3_565 2
Au0 Ba2 Au1 154.31(17) . 2
Ga0 Ba2 Au1 67.8(8) 2_665 5_556
Au0 Ba2 Au1 67.8(8) 2_665 5_556
Ga0 Ba2 Au1 58.4(7) 3_565 5_556
Au0 Ba2 Au1 58.4(7) 3_565 5_556
Au0 Ba2 Au1 154.31(17) . 5_556
Au1 Ba2 Au1 50.32(3) 2 5_556
Ga0 Ba2 Au1 58.4(7) 2_665 4_566
Au0 Ba2 Au1 58.4(7) 2_665 4_566
Ga0 Ba2 Au1 154.31(17) 3_565 4_566
Au0 Ba2 Au1 154.31(17) 3_565 4_566
Au0 Ba2 Au1 67.8(8) . 4_566
Au1 Ba2 Au1 126.184(7) 2 4_566
Au1 Ba2 Au1 103.229(17) 5_556 4_566
Ga0 Ba2 Au1 58.4(7) 2_665 1_565
Au0 Ba2 Au1 58.4(7) 2_665 1_565
Ga0 Ba2 Au1 154.31(17) 3_565 1_565
Au0 Ba2 Au1 154.31(17) 3_565 1_565
Au0 Ba2 Au1 67.8(8) . 1_565
Au1 Ba2 Au1 103.229(17) 2 1_565
Au1 Ba2 Au1 126.184(7) 5_556 1_565
Au1 Ba2 Au1 50.32(3) 4_566 1_565
Ga0 Ba2 Au1 154.31(17) 2_665 3_665
Au0 Ba2 Au1 154.31(17) 2_665 3_665
Ga0 Ba2 Au1 67.8(8) 3_565 3_665
Au0 Ba2 Au1 67.8(8) 3_565 3_665
Au0 Ba2 Au1 58.4(7) . 3_665
Au1 Ba2 Au1 103.229(17) 2 3_665
Au1 Ba2 Au1 126.184(7) 5_556 3_665
Au1 Ba2 Au1 126.184(7) 4_566 3_665
Au1 Ba2 Au1 103.229(17) 1_565 3_665
Ga0 Ba2 Au1 154.31(17) 2_665 6_666
Au0 Ba2 Au1 154.31(17) 2_665 6_666
Ga0 Ba2 Au1 67.8(8) 3_565 6_666
Au0 Ba2 Au1 67.8(8) 3_565 6_666
Au0 Ba2 Au1 58.4(7) . 6_666
Au1 Ba2 Au1 126.184(7) 2 6_666
Au1 Ba2 Au1 103.229(17) 5_556 6_666
Au1 Ba2 Au1 103.229(17) 4_566 6_666
Au1 Ba2 Au1 126.184(7) 1_565 6_666
Au1 Ba2 Au1 50.32(3) 3_665 6_666
Ba2 Au0 Ga0 160.3(8) . 7_556
Ba2 Au0 Au0 160.3(8) . 7_556
Ga0 Au0 Au0 0.0(6) 7_556 7_556
Ba2 Au0 Ga0 30.000(2) . 3_565
Ga0 Au0 Ga0 130.3(8) 7_556 3_565
Au0 Au0 Ga0 130.3(8) 7_556 3_565
Ba2 Au0 Au0 30.000(2) . 3_565
Ga0 Au0 Au0 130.3(8) 7_556 3_565
Au0 Au0 Au0 130.3(8) 7_556 3_565
Ga0 Au0 Au0 0.000(1) 3_565 3_565
Ba2 Au0 Au0 30.000(2) . 2_665
Ga0 Au0 Au0 169.7(9) 7_556 2_665
Au0 Au0 Au0 169.7(9) 7_556 2_665
Ga0 Au0 Au0 60.000(2) 3_565 2_665
Au0 Au0 Au0 60.000(2) 3_565 2_665
Ba2 Au0 Ga0 30.000(2) . 2_665
Ga0 Au0 Ga0 169.7(9) 7_556 2_665
Au0 Au0 Ga0 169.7(9) 7_556 2_665
Ga0 Au0 Ga0 60.000(2) 3_565 2_665
Au0 Au0 Ga0 60.000(2) 3_565 2_665
Au0 Au0 Ga0 0.0(7) 2_665 2_665
Ba2 Au0 Ga4 137.6(13) . 3_665
Ga0 Au0 Ga4 62.1(5) 7_556 3_665
Au0 Au0 Ga4 62.1(5) 7_556 3_665
Ga0 Au0 Ga4 167.6(13) 3_565 3_665
Au0 Au0 Ga4 167.6(13) 3_565 3_665
Au0 Au0 Ga4 107.6(13) 2_665 3_665
Ga0 Au0 Ga4 107.6(13) 2_665 3_665
Ba2 Au0 Au4 137.6(13) . 3_665
Ga0 Au0 Au4 62.1(5) 7_556 3_665
Au0 Au0 Au4 62.1(5) 7_556 3_665
Ga0 Au0 Au4 167.6(13) 3_565 3_665
Au0 Au0 Au4 167.6(13) 3_565 3_665
Au0 Au0 Au4 107.6(13) 2_665 3_665
Ga0 Au0 Au4 107.6(13) 2_665 3_665
Ga4 Au0 Au4 0.00(9) 3_665 3_665
Ba2 Au0 Ga2 122.3(5) . 6_666
Ga0 Au0 Ga2 62.2(5) 7_556 6_666
Au0 Au0 Ga2 62.2(5) 7_556 6_666
Ga0 Au0 Ga2 121.2(5) 3_565 6_666
Au0 Au0 Ga2 121.2(5) 3_565 6_666
Au0 Au0 Ga2 114.1(7) 2_665 6_666
Ga0 Au0 Ga2 114.1(7) 2_665 6_666
Ga4 Au0 Ga2 62.0(5) 3_665 6_666
Au4 Au0 Ga2 62.0(5) 3_665 6_666
Ba2 Au0 Au2 122.3(5) . 6_666
Ga0 Au0 Au2 62.2(5) 7_556 6_666
Au0 Au0 Au2 62.2(5) 7_556 6_666
Ga0 Au0 Au2 121.2(5) 3_565 6_666
Au0 Au0 Au2 121.2(5) 3_565 6_666
Au0 Au0 Au2 114.1(7) 2_665 6_666
Ga0 Au0 Au2 114.1(7) 2_665 6_666
Ga4 Au0 Au2 62.0(5) 3_665 6_666
Au4 Au0 Au2 62.0(5) 3_665 6_666
Ga2 Au0 Au2 0.00(5) 6_666 6_666
Ba2 Au0 Ga2 122.3(5) . 3_665
Ga0 Au0 Ga2 62.2(5) 7_556 3_665
Au0 Au0 Ga2 62.2(5) 7_556 3_665
Ga0 Au0 Ga2 121.2(5) 3_565 3_665
Au0 Au0 Ga2 121.2(5) 3_565 3_665
Au0 Au0 Ga2 114.1(7) 2_665 3_665
Ga0 Au0 Ga2 114.1(7) 2_665 3_665
Ga4 Au0 Ga2 62.0(5) 3_665 3_665
Au4 Au0 Ga2 62.0(5) 3_665 3_665
Ga2 Au0 Ga2 113.8(9) 6_666 3_665
Au2 Au0 Ga2 113.8(9) 6_666 3_665
Ga3 Au1 Au3 0.00(13) 2_655 2_655
Ga3 Au1 Ga3 60.04(10) 2_655 9_655
Au3 Au1 Ga3 60.04(10) 2_655 9_655
Ga3 Au1 Au3 60.04(10) 2_655 9_655
Au3 Au1 Au3 60.04(10) 2_655 9_655
Ga3 Au1 Au3 0.00(13) 9_655 9_655
Ga3 Au1 Ga4 156.19(8) 2_655 2_655
Au3 Au1 Ga4 156.19(8) 2_655 2_655
Ga3 Au1 Ga4 112.46(7) 9_655 2_655
Au3 Au1 Ga4 112.46(7) 9_655 2_655
Ga3 Au1 Au4 156.19(8) 2_655 2_655
Au3 Au1 Au4 156.19(8) 2_655 2_655
Ga3 Au1 Au4 112.46(7) 9_655 2_655
Au3 Au1 Au4 112.46(7) 9_655 2_655
Ga4 Au1 Au4 0.0 2_655 2_655
Ga3 Au1 Ga4 112.46(7) 2_655 3_655
Au3 Au1 Ga4 112.46(7) 2_655 3_655
Ga3 Au1 Ga4 156.19(8) 9_655 3_655
Au3 Au1 Ga4 156.19(8) 9_655 3_655
Ga4 Au1 Ga4 64.34(14) 2_655 3_655
Au4 Au1 Ga4 64.34(14) 2_655 3_655
Ga3 Au1 Au4 112.46(7) 2_655 3_655
Au3 Au1 Au4 112.46(7) 2_655 3_655
Ga3 Au1 Au4 156.19(8) 9_655 3_655
Au3 Au1 Au4 156.19(8) 9_655 3_655
Ga4 Au1 Au4 64.34(14) 2_655 3_655
Au4 Au1 Au4 64.34(14) 2_655 3_655
Ga4 Au1 Au4 0.00(10) 3_655 3_655
Ga3 Au1 Au1 142.77(6) 2_655 4_556
Au3 Au1 Au1 142.77(6) 2_655 4_556
Ga3 Au1 Au1 142.77(6) 9_655 4_556
Au3 Au1 Au1 142.77(6) 9_655 4_556
Ga4 Au1 Au1 57.745(19) 2_655 4_556
Au4 Au1 Au1 57.745(19) 2_655 4_556
Ga4 Au1 Au1 57.745(19) 3_655 4_556
Au4 Au1 Au1 57.745(19) 3_655 4_556
Ga3 Au1 Au0 109.6(3) 2_655 9_656
Au3 Au1 Au0 109.6(3) 2_655 9_656
Ga3 Au1 Au0 86.0(2) 9_655 9_656
Au3 Au1 Au0 86.0(2) 9_655 9_656
Ga4 Au1 Au0 91.5(4) 2_655 9_656
Au4 Au1 Au0 91.5(4) 2_655 9_656
Ga4 Au1 Au0 117.1(2) 3_655 9_656
Au4 Au1 Au0 117.1(2) 3_655 9_656
Au1 Au1 Au0 60.3(2) 4_556 9_656
Ga3 Au1 Ga0 109.6(3) 2_655 9_656
Au3 Au1 Ga0 109.6(3) 2_655 9_656
Ga3 Au1 Ga0 86.0(2) 9_655 9_656
Au3 Au1 Ga0 86.0(2) 9_655 9_656
Ga4 Au1 Ga0 91.5(4) 2_655 9_656
Au4 Au1 Ga0 91.5(4) 2_655 9_656
Ga4 Au1 Ga0 117.1(2) 3_655 9_656
Au4 Au1 Ga0 117.1(2) 3_655 9_656
Au1 Au1 Ga0 60.3(2) 4_556 9_656
Au0 Au1 Ga0 0.0(6) 9_656 9_656
Ga3 Au1 Au0 86.0(2) 2_655 2_655
Au3 Au1 Au0 86.0(2) 2_655 2_655
Ga3 Au1 Au0 109.6(3) 9_655 2_655
Au3 Au1 Au0 109.6(3) 9_655 2_655
Ga4 Au1 Au0 117.1(2) 2_655 2_655
Au4 Au1 Au0 117.1(2) 2_655 2_655
Ga4 Au1 Au0 91.5(4) 3_655 2_655
Au4 Au1 Au0 91.5(4) 3_655 2_655
Au1 Au1 Au0 60.3(2) 4_556 2_655
Au0 Au1 Au0 47.6(9) 9_656 2_655
Ga0 Au1 Au0 47.6(9) 9_656 2_655
Ga0 Au2 Au0 0.000(1) 9_656 9_656
Ga0 Au2 Ga0 55.6(9) 9_656 2_655
Au0 Au2 Ga0 55.6(9) 9_656 2_655
Ga0 Au2 Au0 55.6(9) 9_656 2_655
Au0 Au2 Au0 55.6(9) 9_656 2_655
Ga0 Au2 Au0 0.0(10) 2_655 2_655
Ga0 Au2 Au4 58.8(4) 9_656 .
Au0 Au2 Au4 58.8(4) 9_656 .
Ga0 Au2 Au4 58.8(4) 2_655 .
Au0 Au2 Au4 58.8(4) 2_655 .
Ga0 Au2 Ga3 149.1(5) 9_656 3
Au0 Au2 Ga3 149.1(5) 9_656 3
Ga0 Au2 Ga3 93.9(5) 2_655 3
Au0 Au2 Ga3 93.9(5) 2_655 3
Au4 Au2 Ga3 112.17(6) . 3
Ga0 Au2 Au3 149.1(5) 9_656 3
Au0 Au2 Au3 149.1(5) 9_656 3
Ga0 Au2 Au3 93.9(5) 2_655 3
Au0 Au2 Au3 93.9(5) 2_655 3
Au4 Au2 Au3 112.17(6) . 3
Ga3 Au2 Au3 0.00(8) 3 3
Ga0 Au2 Ga3 93.9(5) 9_656 7
Au0 Au2 Ga3 93.9(5) 9_656 7
Ga0 Au2 Ga3 149.1(5) 2_655 7
Au0 Au2 Ga3 149.1(5) 2_655 7
Au4 Au2 Ga3 112.17(6) . 7
Ga3 Au2 Ga3 115.89(6) 3 7
Au3 Au2 Ga3 115.89(6) 3 7
Ga0 Au2 Au3 93.9(5) 9_656 7
Au0 Au2 Au3 93.9(5) 9_656 7
Ga0 Au2 Au3 149.1(5) 2_655 7
Au0 Au2 Au3 149.1(5) 2_655 7
Au4 Au2 Au3 112.17(6) . 7
Ga3 Au2 Au3 115.89(6) 3 7
Au3 Au2 Au3 115.89(6) 3 7
Ga3 Au2 Au3 0.00(13) 7 7
Ga0 Au2 Ga3 90.5(4) 9_656 9_655
Au0 Au2 Ga3 90.5(4) 9_656 9_655
Ga0 Au2 Ga3 116.6(5) 2_655 9_655
Au0 Au2 Ga3 116.6(5) 2_655 9_655
Au4 Au2 Ga3 146.59(6) . 9_655
Ga3 Au2 Ga3 100.98(3) 3 9_655
Au3 Au2 Ga3 100.98(3) 3 9_655
Ga3 Au2 Ga3 52.57(12) 7 9_655
Au3 Au2 Ga3 52.57(12) 7 9_655
Ga0 Au2 Au3 90.5(4) 9_656 9_655
Au0 Au2 Au3 90.5(4) 9_656 9_655
Ga0 Au2 Au3 116.6(5) 2_655 9_655
Au0 Au2 Au3 116.6(5) 2_655 9_655
Au4 Au2 Au3 146.59(6) . 9_655
Ga3 Au2 Au3 100.98(3) 3 9_655
Au3 Au2 Au3 100.98(3) 3 9_655
Ga3 Au2 Au3 52.57(12) 7 9_655
Au3 Au2 Au3 52.57(12) 7 9_655
Ga3 Au2 Au3 0.00(17) 9_655 9_655
Ga3 Ba3 Au3 0.00(3) 3_565 3_565
Ga3 Ba3 Ga3 120.0 3_565 2_665
Au3 Ba3 Ga3 120.0 3_565 2_665
Ga3 Ba3 Au3 120.0 3_565 2_665
Au3 Ba3 Au3 120.0 3_565 2_665
Ga3 Ba3 Au3 0.0(2) 2_665 2_665
Ga3 Ba3 Au3 120.0 3_565 .
Au3 Ba3 Au3 120.0 3_565 .
Ga3 Ba3 Au3 120.0 2_665 .
Au3 Ba3 Au3 120.0 2_665 .
Ga3 Ba3 Ga2 62.80(8) 3_565 1_565
Au3 Ba3 Ga2 62.80(8) 3_565 1_565
Ga3 Ba3 Ga2 64.68(8) 2_665 1_565
Au3 Ba3 Ga2 64.68(8) 2_665 1_565
Au3 Ba3 Ga2 152.212(15) . 1_565
Ga3 Ba3 Au2 62.80(8) 3_565 1_565
Au3 Ba3 Au2 62.80(8) 3_565 1_565
Ga3 Ba3 Au2 64.68(8) 2_665 1_565
Au3 Ba3 Au2 64.68(8) 2_665 1_565
Au3 Ba3 Au2 152.212(15) . 1_565
Ga2 Ba3 Au2 0.00(4) 1_565 1_565
Ga3 Ba3 Ga2 64.68(8) 3_565 5
Au3 Ba3 Ga2 64.68(8) 3_565 5
Ga3 Ba3 Ga2 152.212(15) 2_665 5
Au3 Ba3 Ga2 152.212(15) 2_665 5
Au3 Ba3 Ga2 62.80(8) . 5
Ga2 Ba3 Ga2 127.483(8) 1_565 5
Au2 Ba3 Ga2 127.483(8) 1_565 5
Ga3 Ba3 Au2 64.68(8) 3_565 5
Au3 Ba3 Au2 64.68(8) 3_565 5
Ga3 Ba3 Au2 152.212(15) 2_665 5
Au3 Ba3 Au2 152.212(15) 2_665 5
Au3 Ba3 Au2 62.80(8) . 5
Ga2 Ba3 Au2 127.483(8) 1_565 5
Au2 Ba3 Au2 127.483(8) 1_565 5
Ga2 Ba3 Au2 0.00(3) 5 5
Ga3 Ba3 Ga2 62.80(8) 3_565 4_565
Au3 Ba3 Ga2 62.80(8) 3_565 4_565
Ga3 Ba3 Ga2 64.68(8) 2_665 4_565
Au3 Ba3 Ga2 64.68(8) 2_665 4_565
Au3 Ba3 Ga2 152.212(15) . 4_565
Ga2 Ba3 Ga2 55.54(3) 1_565 4_565
Au2 Ba3 Ga2 55.54(3) 1_565 4_565
Ga2 Ba3 Ga2 100.045(18) 5 4_565
Au2 Ba3 Ga2 100.045(18) 5 4_565
Ga3 Ba3 Au2 62.80(8) 3_565 4_565
Au3 Ba3 Au2 62.80(8) 3_565 4_565
Ga3 Ba3 Au2 64.68(8) 2_665 4_565
Au3 Ba3 Au2 64.68(8) 2_665 4_565
Au3 Ba3 Au2 152.212(15) . 4_565
Ga2 Ba3 Au2 55.54(3) 1_565 4_565
Au2 Ba3 Au2 55.54(3) 1_565 4_565
Ga2 Ba3 Au2 100.045(18) 5 4_565
Au2 Ba3 Au2 100.045(18) 5 4_565
Ga2 Ba3 Au2 0.00(4) 4_565 4_565
Ba3 Au3 Ga3 30.0 . 2_665
Ba3 Au3 Au3 30.0 . 2_665
Ga3 Au3 Au3 0.00(9) 2_665 2_665
Ba3 Au3 Ga3 30.0 . 3_565
Ga3 Au3 Ga3 60.0 2_665 3_565
Au3 Au3 Ga3 60.0 2_665 3_565
Ba3 Au3 Au3 30.0 . 3_565
Ga3 Au3 Au3 60.0 2_665 3_565
Au3 Au3 Au3 60.0 2_665 3_565
Ga3 Au3 Au3 0.00(9) 3_565 3_565
Ba3 Au3 Au1 127.22(6) . 6_665
Ga3 Au3 Au1 121.09(8) 2_665 6_665
Au3 Au3 Au1 121.09(8) 2_665 6_665
Ga3 Au3 Au1 122.09(7) 3_565 6_665
Au3 Au3 Au1 122.09(7) 3_565 6_665
Ba3 Au3 Au1 127.22(6) . 3_665
Ga3 Au3 Au1 121.09(8) 2_665 3_665
Au3 Au3 Au1 121.09(8) 2_665 3_665
Ga3 Au3 Au1 122.09(7) 3_565 3_665
Au3 Au3 Au1 122.09(7) 3_565 3_665
Au1 Au3 Au1 105.53(11) 6_665 3_665
Ba3 Au3 Ga3 144.37(9) . 7
Ga3 Au3 Ga3 114.37(9) 2_665 7
Au3 Au3 Ga3 114.37(9) 2_665 7
Ga3 Au3 Ga3 174.37(9) 3_565 7
Au3 Au3 Ga3 174.37(9) 3_565 7
Au1 Au3 Ga3 59.98(5) 6_665 7
Au1 Au3 Ga3 59.98(5) 3_665 7
Ba3 Au3 Au3 144.37(9) . 7
Ga3 Au3 Au3 114.37(9) 2_665 7
Au3 Au3 Au3 114.37(9) 2_665 7
Ga3 Au3 Au3 174.37(9) 3_565 7
Au3 Au3 Au3 174.37(9) 3_565 7
Au1 Au3 Au3 59.98(5) 6_665 7
Au1 Au3 Au3 59.98(5) 3_665 7
Ga3 Au3 Au3 0.00(6) 7 7
Ba3 Au3 Au2 89.89(10) . 5
Ga3 Au3 Au2 115.11(9) 2_665 5
Au3 Au3 Au2 115.11(9) 2_665 5
Ga3 Au3 Au2 64.69(10) 3_565 5
Au3 Au3 Au2 64.69(10) 3_565 5
Au1 Au3 Au2 66.22(4) 6_665 5
Au1 Au3 Au2 115.52(9) 3_665 5
Ga3 Au3 Au2 119.85(6) 7 5
Au3 Au3 Au2 119.85(6) 7 5
Ba3 Au3 Ga2 89.89(10) . 5
Ga3 Au3 Ga2 115.11(9) 2_665 5
Au3 Au3 Ga2 115.11(9) 2_665 5
Ga3 Au3 Ga2 64.69(10) 3_565 5
Au3 Au3 Ga2 64.69(10) 3_565 5
Au1 Au3 Ga2 66.22(4) 6_665 5
Au1 Au3 Ga2 115.52(9) 3_665 5
Ga3 Au3 Ga2 119.85(6) 7 5
Au3 Au3 Ga2 119.85(6) 7 5
Au2 Au3 Ga2 0.00(4) 5 5
Ba3 Au3 Au2 89.89(10) . 2
Ga3 Au3 Au2 115.11(9) 2_665 2
Au3 Au3 Au2 115.11(9) 2_665 2
Ga3 Au3 Au2 64.69(10) 3_565 2
Au3 Au3 Au2 64.69(10) 3_565 2
Au1 Au3 Au2 115.52(9) 6_665 2
Au1 Au3 Au2 66.22(4) 3_665 2
Ga3 Au3 Au2 119.85(6) 7 2
Au3 Au3 Au2 119.85(6) 7 2
Au2 Au3 Au2 63.18(6) 5 2
Ga2 Au3 Au2 63.18(6) 5 2
Ga0 Au4 Au0 0.0(10) 9_656 9_656
Ga0 Au4 Ga0 55.8(10) 9_656 2_655
Au0 Au4 Ga0 55.8(10) 9_656 2_655
Ga0 Au4 Au0 55.8(10) 9_656 2_655
Au0 Au4 Au0 55.8(10) 9_656 2_655
Ga0 Au4 Au0 0.0(6) 2_655 2_655
Ga0 Au4 Ga2 59.19(16) 9_656 4_556
Au0 Au4 Ga2 59.19(16) 9_656 4_556
Ga0 Au4 Ga2 59.19(16) 2_655 4_556
Au0 Au4 Ga2 59.19(16) 2_655 4_556
Ga0 Au4 Au2 59.19(16) 9_656 4_556
Au0 Au4 Au2 59.19(16) 9_656 4_556
Ga0 Au4 Au2 59.19(16) 2_655 4_556
Au0 Au4 Au2 59.19(16) 2_655 4_556
Ga2 Au4 Au2 0.00(2) 4_556 4_556
Ga0 Au4 Au2 59.19(16) 9_656 .
Au0 Au4 Au2 59.19(16) 9_656 .
Ga0 Au4 Au2 59.19(16) 2_655 .
Au0 Au4 Au2 59.19(16) 2_655 .
Ga2 Au4 Au2 109.16(13) 4_556 .
Au2 Au4 Au2 109.16(13) 4_556 .
Ga0 Au4 Au1 120.5(4) 9_656 2_545
Au0 Au4 Au1 120.5(4) 9_656 2_545
Ga0 Au4 Au1 74.1(4) 2_655 2_545
Au0 Au4 Au1 74.1(4) 2_655 2_545
Ga2 Au4 Au1 120.78(6) 4_556 2_545
Au2 Au4 Au1 120.78(6) 4_556 2_545
Au2 Au4 Au1 69.02(3) . 2_545
Ga0 Au4 Au1 74.1(4) 9_656 6_666
Au0 Au4 Au1 74.1(4) 9_656 6_666
Ga0 Au4 Au1 120.5(4) 2_655 6_666
Au0 Au4 Au1 120.5(4) 2_655 6_666
Ga2 Au4 Au1 69.02(3) 4_556 6_666
Au2 Au4 Au1 69.02(3) 4_556 6_666
Au2 Au4 Au1 120.78(6) . 6_666
Au1 Au4 Au1 164.76(15) 2_545 6_666
Ga0 Au4 Au1 120.5(4) 9_656 5_546
Au0 Au4 Au1 120.5(4) 9_656 5_546
Ga0 Au4 Au1 74.1(4) 2_655 5_546
Au0 Au4 Au1 74.1(4) 2_655 5_546
Ga2 Au4 Au1 69.02(3) 4_556 5_546
Au2 Au4 Au1 69.02(3) 4_556 5_546
Au2 Au4 Au1 120.78(6) . 5_546
Au1 Au4 Au1 64.51(4) 2_545 5_546
Au1 Au4 Au1 113.28(5) 6_666 5_546
Ga0 Au4 Au1 74.1(4) 9_656 3_665
Au0 Au4 Au1 74.1(4) 9_656 3_665
Ga0 Au4 Au1 120.5(4) 2_655 3_665
Au0 Au4 Au1 120.5(4) 2_655 3_665
Ga2 Au4 Au1 120.78(6) 4_556 3_665
Au2 Au4 Au1 120.78(6) 4_556 3_665
Au2 Au4 Au1 69.02(3) . 3_665
Au1 Au4 Au1 113.28(4) 2_545 3_665
Au1 Au4 Au1 64.51(4) 6_666 3_665
Au1 Au4 Au1 164.76(15) 5_546 3_665

loop_
_geom_bond_atom_site_label_1
_geom_bond_atom_site_label_2
_geom_bond_distance
_geom_bond_site_symmetry_2
Ba1 Au1 3.3956(9) 3_665
Ba1 Au1 3.3956(9) 4_455
Ba1 Au1 3.3956(9) 5_545
Ba1 Au1 3.3956(9) 1_455
Ba1 Au1 3.3956(9) 6_665
Ba1 Au1 3.3956(9) 2_545
Ba1 Ga2 3.5128(9) 6
Ba1 Au2 3.5128(9) 6
Ba1 Ga2 3.5128(9) 2
Ba1 Au2 3.5128(9) .
Ba1 Au2 3.5128(9) 2
Ba2 Ga0 1.44(2) 2_665
Ba2 Au0 1.44(2) 2_665
Ba2 Ga0 1.44(2) 3_565
Ba2 Au0 1.44(2) 3_565
Ba2 Au0 1.44(2) .
Ba2 Au1 3.4173(6) 2
Ba2 Au1 3.4173(6) 5_556
Ba2 Au1 3.4173(6) 4_566
Ba2 Au1 3.4173(6) 1_565
Ba2 Au1 3.4173(6) 3_665
Ba2 Au1 3.4173(6) 6_666
Au0 Ga0 2.37(5) 7_556
Au0 Au0 2.37(5) 7_556
Au0 Ga0 2.49(4) 3_565
Au0 Au0 2.49(4) 3_565
Au0 Au0 2.49(4) 2_665
Au0 Ga0 2.49(4) 2_665
Au0 Ga4 2.53(2) 3_665
Au0 Au4 2.53(2) 3_665
Au0 Ga2 2.539(13) 6_666
Au0 Au2 2.539(13) 6_666
Au0 Ga2 2.539(13) 3_665
Au1 Ga3 2.704(2) 2_655
Au1 Au3 2.704(2) 2_655
Au1 Ga3 2.704(2) 9_655
Au1 Au3 2.704(2) 9_655
Au1 Ga4 2.7224(10) 2_655
Au1 Au4 2.7224(10) 2_655
Au1 Ga4 2.7224(10) 3_655
Au1 Au4 2.7224(10) 3_655
Au1 Au1 2.9059(18) 4_556
Au1 Au0 2.932(19) 9_656
Au1 Ga0 2.932(19) 9_656
Au1 Au0 2.932(19) 2_655
Au2 Ga0 2.539(13) 9_656
Au2 Au0 2.539(13) 9_656
Au2 Ga0 2.539(13) 2_655
Au2 Au0 2.539(13) 2_655
Au2 Au4 2.609(2) .
Au2 Ga3 2.825(2) 3
Au2 Au3 2.825(2) 3
Au2 Ga3 2.825(2) 7
Au2 Au3 2.825(2) 7
Au2 Ga3 2.873(2) 9_655
Au2 Au3 2.873(2) 9_655
Ba3 Ga3 1.457(3) 3_565
Ba3 Au3 1.457(3) 3_565
Ba3 Ga3 1.457(3) 2_665
Ba3 Au3 1.457(3) 2_665
Ba3 Au3 1.457(3) .
Ba3 Ga2 3.1762(6) 1_565
Ba3 Au2 3.1762(6) 1_565
Ba3 Ga2 3.1762(6) 5
Ba3 Au2 3.1762(6) 5
Ba3 Ga2 3.1762(6) 4_565
Ba3 Au2 3.1762(6) 4_565
Au3 Ga3 2.523(5) 2_665
Au3 Au3 2.523(5) 2_665
Au3 Ga3 2.523(5) 3_565
Au3 Au3 2.523(5) 3_565
Au3 Au1 2.704(2) 6_665
Au3 Au1 2.704(2) 3_665
Au3 Ga3 2.706(6) 7
Au3 Au3 2.706(6) 7
Au3 Au2 2.825(2) 5
Au3 Ga2 2.825(2) 5
Au3 Au2 2.825(2) 2
Au4 Ga0 2.53(2) 9_656
Au4 Au0 2.53(2) 9_656
Au4 Ga0 2.53(2) 2_655
Au4 Au0 2.53(2) 2_655
Au4 Ga2 2.609(2) 4_556
Au4 Au2 2.609(2) 4_556
Au4 Au1 2.7224(10) 2_545
Au4 Au1 2.7224(10) 6_666
Au4 Au1 2.7224(10) 5_546
Au4 Au1 2.7224(10) 3_665
